data_7225793
loop_
_publ_author_name
'Hall, Gregory S.'
'Angeles, Melissa J.'
'Hicks, Jamie'
'Turner, David R.'

_publ_section_title
;
 Centric and acentric networks using low-symmetry heterotopic
 carboxylate/pyridyl ligands
;
_journal_issue 35
_journal_name_full CrystEngComm
_journal_page_first 6614
_journal_paper_doi 10.1039/C6CE01000H
_journal_volume 18
_journal_year 2016
_chemical_formula_moiety 'C28 H24 N6 O4 Zn, H2 O'
_chemical_formula_sum 'C28 H26 N6 O5 Zn'
_chemical_formula_weight 591.92
_space_group_crystal_system triclinic
_space_group_IT_number 2
_space_group_name_Hall '-P 1'
_space_group_name_H-M_alt 'P -1'
_symmetry_space_group_name_Hall '-P 1'
_symmetry_space_group_name_H-M 'P -1'
_atom_sites_solution_hydrogens mixed
_audit_creation_method SHELXL-2014/7
_audit_update_record
;
2016-04-28 deposited with the CCDC.
2016-06-30 downloaded from the CCDC.
;
_cell_angle_alpha 81.56(3)
_cell_angle_beta 85.94(3)
_cell_angle_gamma 86.61(3)
_cell_formula_units_Z 2
_cell_length_a 7.9650(16)
_cell_length_b 8.0400(16)
_cell_length_c 20.311(4)
_cell_measurement_reflns_used 22507
_cell_measurement_temperature 100(2)
_cell_measurement_theta_max 28.683
_cell_measurement_theta_min 2.032
_cell_volume 1281.8(5)
_computing_cell_refinement 'XDS (Kabsch, 1993)'
_computing_data_collection 'BluICE (McPhillips et al, 2001)'
_computing_data_reduction 'XDS (Kabsch, 1993)'
_computing_structure_refinement 'SHELXL-2014/7 (Sheldrick, 2014)'
_computing_structure_solution 'SHELXT (Sheldrick, 2015)'
_diffrn_ambient_temperature 100(2)
_diffrn_measured_fraction_theta_full 0.936
_diffrn_measured_fraction_theta_max 0.882
_diffrn_measurement_device_type 'ADSC Quantum 210r'
_diffrn_measurement_method 'Phi scan'
_diffrn_radiation_type synchrotron
_diffrn_radiation_wavelength 0.7109
_diffrn_reflns_av_R_equivalents 0.0970
_diffrn_reflns_av_unetI/netI 0.0738
_diffrn_reflns_Laue_measured_fraction_full 0.936
_diffrn_reflns_Laue_measured_fraction_max 0.882
_diffrn_reflns_limit_h_max 10
_diffrn_reflns_limit_h_min -10
_diffrn_reflns_limit_k_max 10
_diffrn_reflns_limit_k_min -10
_diffrn_reflns_limit_l_max 26
_diffrn_reflns_limit_l_min -27
_diffrn_reflns_number 22507
_diffrn_reflns_point_group_measured_fraction_full 0.936
_diffrn_reflns_point_group_measured_fraction_max 0.882
_diffrn_reflns_theta_full 25.000
_diffrn_reflns_theta_max 28.683
_diffrn_reflns_theta_min 2.032
_diffrn_source 'MX1 Beamline, Australian Synchrotron'
_exptl_absorpt_coefficient_mu 1.011
_exptl_absorpt_correction_type none
_exptl_crystal_colour yellow
_exptl_crystal_density_diffrn 1.534
_exptl_crystal_description block
_exptl_crystal_F_000 612
_exptl_crystal_recrystallization_method 'Re-crystallisation from solvent'
_exptl_crystal_size_max 0.040
_exptl_crystal_size_mid 0.030
_exptl_crystal_size_min 0.030
_refine_diff_density_max 0.946
_refine_diff_density_min -1.093
_refine_diff_density_rms 0.100
_refine_ls_extinction_method none
_refine_ls_goodness_of_fit_ref 1.043
_refine_ls_hydrogen_treatment mixed
_refine_ls_matrix_type full
_refine_ls_number_parameters 375
_refine_ls_number_reflns 5833
_refine_ls_number_restraints 4
_refine_ls_restrained_S_all 1.042
_refine_ls_R_factor_all 0.0916
_refine_ls_R_factor_gt 0.0557
_refine_ls_shift/su_max 0.001
_refine_ls_shift/su_mean 0.000
_refine_ls_structure_factor_coef Fsqd
_refine_ls_weighting_details 'w=1/[\s^2^(Fo^2^)+(0.0629P)^2^+1.7427P] where P=(Fo^2^+2Fc^2^)/3'
_refine_ls_weighting_scheme calc
_refine_ls_wR_factor_gt 0.1239
_refine_ls_wR_factor_ref 0.1489
_reflns_Friedel_coverage 0.000
_reflns_number_gt 4147
_reflns_number_total 5833
_reflns_threshold_expression 'I > 2\s(I)'
_cod_data_source_file c6ce01000h2.cif
_cod_data_source_block 1ZnH2O
_cod_depositor_comments 'Adding full bibliography for 7225789--7225801.cif.'
_cod_database_code 7225793
_shelx_shelxl_version_number 2014/7
_shelx_space_group_comment
;
The symmetry employed for this shelxl refinement is uniquely defined
by the following loop, which should always be used as a source of
symmetry information in preference to the above space-group names.
They are only intended as comments.
;
_shelx_estimated_absorpt_t_min 0.961
_shelx_estimated_absorpt_t_max 0.970
_solvent_exptl_crystal_recrystallization_method DMF:H2O

loop_
_space_group_symop_operation_xyz
'x, y, z'
'-x, -y, -z'

loop_
_atom_site_label
_atom_site_type_symbol
_atom_site_fract_x
_atom_site_fract_y
_atom_site_fract_z
_atom_site_U_iso_or_equiv
_atom_site_adp_type
_atom_site_occupancy
_atom_site_site_symmetry_order
_atom_site_calc_flag
_atom_site_refinement_flags_posn
_atom_site_refinement_flags_adp
Zn1 Zn 0.77670(6) 0.77597(6) 0.75203(2) 0.02690(14) Uani 1 1 d . .
O1 O 1.0185(3) 0.3025(3) 0.29425(13) 0.0311(6) Uani 1 1 d . .
O2 O 1.1887(4) 0.4552(4) 0.34019(15) 0.0347(6) Uani 1 1 d . .
O3 O 1.1704(4) 1.0075(4) 1.22062(15) 0.0361(7) Uani 1 1 d . .
O4 O 1.0305(4) 1.1787(4) 1.14411(15) 0.0372(7) Uani 1 1 d . .
O5 O 0.7862(4) 0.2039(4) 0.64730(16) 0.0436(8) Uani 1 1 d D .
H1O H 0.806(7) 0.3056(19) 0.647(3) 0.065 Uiso 1 1 d D U
H2O H 0.804(7) 0.151(5) 0.6851(11) 0.065 Uiso 1 1 d D U
N1 N 0.5644(4) 0.8643(4) 0.70284(16) 0.0286(7) Uani 1 1 d . .
N2 N 0.4868(4) 0.7718(4) 0.51667(15) 0.0268(7) Uani 1 1 d . .
N3 N 0.4746(4) 0.7245(4) 0.45607(16) 0.0295(7) Uani 1 1 d D .
H3N H 0.389(3) 0.746(6) 0.4303(15) 0.044 Uiso 1 1 d D U
N4 N 0.6697(4) 0.5864(4) 0.81810(16) 0.0292(7) Uani 1 1 d . .
N5 N 0.7680(4) 0.4931(4) 1.01414(15) 0.0267(7) Uani 1 1 d . .
N6 N 0.8202(4) 0.4733(4) 1.07712(16) 0.0283(7) Uani 1 1 d D .
H6N H 0.842(6) 0.371(2) 1.0972(19) 0.042 Uiso 1 1 d D U
C1 C 0.4463(5) 0.9508(5) 0.7367(2) 0.0348(9) Uani 1 1 d . .
H1 H 0.4677 0.9724 0.7800 0.042 Uiso 1 1 calc R U
C1A C 1.0737(5) 1.0349(5) 1.17124(19) 0.0306(8) Uani 1 1 d . .
C2 C 0.2955(5) 1.0090(5) 0.7104(2) 0.0350(9) Uani 1 1 d . .
H2 H 0.2144 1.0699 0.7354 0.042 Uiso 1 1 calc R U
C3 C 0.2630(5) 0.9781(5) 0.6471(2) 0.0315(8) Uani 1 1 d . .
H3 H 0.1589 1.0164 0.6287 0.038 Uiso 1 1 calc R U
C4 C 0.3837(5) 0.8909(5) 0.61104(19) 0.0269(8) Uani 1 1 d . .
C5 C 0.5338(5) 0.8372(5) 0.64180(19) 0.0284(8) Uani 1 1 d . .
H4 H 0.6183 0.7782 0.6177 0.034 Uiso 1 1 calc R U
C6 C 0.3597(5) 0.8508(5) 0.5435(2) 0.0289(8) Uani 1 1 d . .
C7 C 0.1969(5) 0.8993(6) 0.5119(2) 0.0373(10) Uani 1 1 d . .
H7B H 0.1937 1.0195 0.4942 0.056 Uiso 1 1 calc R U
H7A H 0.1030 0.8765 0.5453 0.056 Uiso 1 1 calc R U
H7C H 0.1871 0.8335 0.4755 0.056 Uiso 1 1 calc R U
C8 C 0.6147(5) 0.6445(5) 0.42744(19) 0.0262(8) Uani 1 1 d . .
C9 C 0.5980(5) 0.5791(5) 0.36848(19) 0.0298(8) Uani 1 1 d . .
H9 H 0.4923 0.5882 0.3490 0.036 Uiso 1 1 calc R U
C10 C 0.7358(5) 0.5011(5) 0.33859(19) 0.0286(8) Uani 1 1 d . .
H10 H 0.7229 0.4537 0.2992 0.034 Uiso 1 1 calc R U
C11 C 0.8927(5) 0.4904(5) 0.36486(19) 0.0282(8) Uani 1 1 d . .
C12 C 0.9083(5) 0.5575(5) 0.42323(19) 0.0308(8) Uani 1 1 d . .
H12 H 1.0154 0.5527 0.4414 0.037 Uiso 1 1 calc R U
C13 C 0.7709(5) 0.6312(5) 0.45538(19) 0.0301(8) Uani 1 1 d . .
H13 H 0.7828 0.6724 0.4962 0.036 Uiso 1 1 calc R U
C14 C 1.0433(5) 0.4118(5) 0.33203(19) 0.0293(8) Uani 1 1 d . .
C15 C 0.5731(5) 0.4825(5) 0.7927(2) 0.0307(8) Uani 1 1 d . .
H15 H 0.5474 0.5089 0.7472 0.037 Uiso 1 1 calc R U
C16 C 0.5103(5) 0.3406(6) 0.8295(2) 0.0358(9) Uani 1 1 d . .
H16 H 0.4443 0.2688 0.8098 0.043 Uiso 1 1 calc R U
C17 C 0.5455(5) 0.3036(5) 0.8966(2) 0.0318(8) Uani 1 1 d . .
H17 H 0.5019 0.2067 0.9233 0.038 Uiso 1 1 calc R U
C18 C 0.6442(5) 0.4085(5) 0.92438(19) 0.0275(8) Uani 1 1 d . .
C19 C 0.7044(5) 0.5490(5) 0.88236(19) 0.0287(8) Uani 1 1 d . .
H19 H 0.7735 0.6215 0.9003 0.034 Uiso 1 1 calc R U
C20 C 0.6897(5) 0.3745(5) 0.99461(19) 0.0280(8) Uani 1 1 d . .
C21 C 0.6372(6) 0.2150(5) 1.0366(2) 0.0366(9) Uani 1 1 d . .
H21A H 0.6759 0.2105 1.0816 0.055 Uiso 1 1 calc R U
H21B H 0.6871 0.1183 1.0166 0.055 Uiso 1 1 calc R U
H21C H 0.5141 0.2117 1.0391 0.055 Uiso 1 1 calc R U
C22 C 0.8879(5) 0.6104(5) 1.09840(19) 0.0258(7) Uani 1 1 d . .
C23 C 0.9420(5) 0.5920(5) 1.16324(19) 0.0273(8) Uani 1 1 d . .
H23 H 0.9339 0.4867 1.1912 0.033 Uiso 1 1 calc R U
C24 C 1.0069(5) 0.7253(5) 1.18685(19) 0.0286(8) Uani 1 1 d . .
H24 H 1.0478 0.7099 1.2303 0.034 Uiso 1 1 calc R U
C25 C 1.0132(5) 0.8839(5) 1.14731(19) 0.0276(8) Uani 1 1 d . .
C26 C 0.9570(5) 0.9001(5) 1.0836(2) 0.0313(8) Uani 1 1 d . .
H26 H 0.9606 1.0066 1.0563 0.038 Uiso 1 1 calc R U
C27 C 0.8957(5) 0.7664(5) 1.05832(19) 0.0286(8) Uani 1 1 d . .
H27 H 0.8595 0.7809 1.0142 0.034 Uiso 1 1 calc R U

loop_
_atom_site_aniso_label
_atom_site_aniso_U_11
_atom_site_aniso_U_22
_atom_site_aniso_U_33
_atom_site_aniso_U_23
_atom_site_aniso_U_13
_atom_site_aniso_U_12
Zn1 0.0271(2) 0.0310(2) 0.0251(2) -0.01115(17) -0.00531(17) 0.00086(16)
O1 0.0294(14) 0.0359(14) 0.0296(14) -0.0125(12) 0.0029(12) 0.0002(11)
O2 0.0253(14) 0.0437(16) 0.0373(16) -0.0126(13) -0.0065(12) 0.0031(12)
O3 0.0349(15) 0.0366(15) 0.0409(17) -0.0171(13) -0.0114(13) 0.0031(12)
O4 0.0470(18) 0.0314(15) 0.0343(16) -0.0071(12) -0.0053(14) -0.0021(13)
O5 0.0487(19) 0.0454(18) 0.0396(17) -0.0091(15) -0.0118(15) -0.0080(15)
N1 0.0272(16) 0.0336(17) 0.0270(16) -0.0117(13) -0.0031(13) 0.0022(13)
N2 0.0261(16) 0.0309(16) 0.0238(16) -0.0056(13) -0.0028(13) -0.0001(13)
N3 0.0262(16) 0.0397(18) 0.0247(16) -0.0110(14) -0.0051(13) 0.0017(14)
N4 0.0250(16) 0.0366(17) 0.0276(16) -0.0097(14) -0.0050(13) 0.0028(13)
N5 0.0239(15) 0.0366(17) 0.0219(15) -0.0126(13) -0.0026(13) 0.0017(13)
N6 0.0341(17) 0.0281(16) 0.0240(16) -0.0077(13) -0.0043(14) 0.0000(13)
C1 0.035(2) 0.039(2) 0.032(2) -0.0117(17) -0.0020(18) 0.0017(17)
C1A 0.032(2) 0.036(2) 0.0255(19) -0.0121(16) 0.0013(16) -0.0017(16)
C2 0.031(2) 0.038(2) 0.036(2) -0.0113(18) 0.0016(18) 0.0044(17)
C3 0.0286(19) 0.033(2) 0.033(2) -0.0061(16) -0.0022(17) -0.0002(15)
C4 0.0262(18) 0.0264(18) 0.0280(19) -0.0031(15) -0.0034(15) -0.0005(14)
C5 0.0263(18) 0.0304(19) 0.0296(19) -0.0068(15) -0.0036(16) -0.0011(15)
C6 0.0293(19) 0.0284(18) 0.0288(19) -0.0032(15) -0.0046(16) -0.0001(15)
C7 0.027(2) 0.050(3) 0.037(2) -0.0131(19) -0.0066(18) 0.0074(18)
C8 0.0249(18) 0.0290(18) 0.0240(18) -0.0031(14) 0.0002(15) 0.0010(14)
C9 0.0244(18) 0.039(2) 0.0272(19) -0.0098(16) -0.0053(16) 0.0006(16)
C10 0.0290(19) 0.035(2) 0.0237(18) -0.0088(15) -0.0044(15) -0.0007(15)
C11 0.0309(19) 0.0296(19) 0.0233(18) -0.0007(15) -0.0045(15) -0.0004(15)
C12 0.0266(19) 0.038(2) 0.0283(19) -0.0054(16) -0.0047(16) 0.0028(16)
C13 0.0279(19) 0.041(2) 0.0223(18) -0.0075(16) -0.0047(15) 0.0012(16)
C14 0.0294(19) 0.037(2) 0.0213(18) -0.0039(15) -0.0028(15) 0.0008(16)
C15 0.0290(19) 0.040(2) 0.0268(19) -0.0147(16) -0.0052(16) 0.0003(16)
C16 0.029(2) 0.045(2) 0.037(2) -0.0177(19) -0.0075(18) -0.0014(17)
C17 0.0268(19) 0.036(2) 0.034(2) -0.0116(17) -0.0001(16) -0.0038(16)
C18 0.0209(17) 0.036(2) 0.0276(19) -0.0119(16) -0.0014(15) 0.0015(15)
C19 0.0280(19) 0.0312(19) 0.0288(19) -0.0110(15) -0.0044(16) 0.0011(15)
C20 0.0275(19) 0.0306(19) 0.0276(19) -0.0087(15) -0.0035(15) -0.0001(15)
C21 0.038(2) 0.038(2) 0.035(2) -0.0071(18) -0.0078(18) -0.0055(18)
C22 0.0223(17) 0.0297(18) 0.0267(18) -0.0102(15) -0.0001(15) 0.0014(14)
C23 0.0276(18) 0.0307(19) 0.0250(18) -0.0085(15) -0.0025(15) 0.0010(15)
C24 0.0269(18) 0.035(2) 0.0248(18) -0.0098(15) -0.0052(15) 0.0041(15)
C25 0.0261(18) 0.033(2) 0.0242(18) -0.0082(15) 0.0003(15) -0.0014(15)
C26 0.038(2) 0.0279(19) 0.0287(19) -0.0067(15) -0.0026(17) -0.0049(16)
C27 0.031(2) 0.034(2) 0.0222(18) -0.0089(15) -0.0026(16) 0.0007(16)

loop_
_atom_type_symbol
_atom_type_description
_atom_type_scat_dispersion_real
_atom_type_scat_dispersion_imag
_atom_type_scat_source
C C 0.0033 0.0016 'International Tables Vol C Tables 4.2.6.8 and 6.1.1.4'
H H 0.0060 0.0000 'International Tables Vol C Tables 4.2.6.8 and 6.1.1.4'
N N 0.0061 0.0033 'International Tables Vol C Tables 4.2.6.8 and 6.1.1.4'
O O 0.0106 0.0060 'International Tables Vol C Tables 4.2.6.8 and 6.1.1.4'
Zn Zn 0.2910 1.4440 'International Tables Vol C Tables 4.2.6.8 and 6.1.1.4'

loop_
_geom_angle_atom_site_label_1
_geom_angle_atom_site_label_2
_geom_angle_atom_site_label_3
_geom_angle
_geom_angle_site_symmetry_1
_geom_angle_site_symmetry_3
O1 Zn1 O3 105.63(13) 2_766 2_777
O1 Zn1 N4 112.13(13) 2_766 .
O3 Zn1 N4 122.10(13) 2_777 .
O1 Zn1 N1 122.35(13) 2_766 .
O3 Zn1 N1 96.76(13) 2_777 .
N4 Zn1 N1 98.15(13) . .
C14 O1 Zn1 113.5(3) . 2_766
C1A O3 Zn1 109.9(3) . 2_777
H1O O5 H2O 109(5) . .
C5 N1 C1 118.3(3) . .
C5 N1 Zn1 125.0(3) . .
C1 N1 Zn1 116.6(3) . .
C6 N2 N3 119.3(3) . .
N2 N3 C8 118.1(3) . .
N2 N3 H3N 127(3) . .
C8 N3 H3N 114(3) . .
C19 N4 C15 118.2(4) . .
C19 N4 Zn1 124.4(3) . .
C15 N4 Zn1 116.9(3) . .
C20 N5 N6 119.7(3) . .
N5 N6 C22 117.9(3) . .
N5 N6 H6N 118(3) . .
C22 N6 H6N 120(3) . .
N1 C1 C2 122.0(4) . .
N1 C1 H1 119.0 . .
C2 C1 H1 119.0 . .
O4 C1A O3 123.2(4) . .
O4 C1A C25 120.1(4) . .
O3 C1A C25 116.6(3) . .
C1 C2 C3 119.5(4) . .
C1 C2 H2 120.3 . .
C3 C2 H2 120.3 . .
C4 C3 C2 119.5(4) . .
C4 C3 H3 120.2 . .
C2 C3 H3 120.2 . .
C3 C4 C5 116.9(4) . .
C3 C4 C6 123.4(3) . .
C5 C4 C6 119.7(3) . .
N1 C5 C4 123.7(4) . .
N1 C5 H4 118.1 . .
C4 C5 H4 118.1 . .
N2 C6 C4 115.0(3) . .
N2 C6 C7 124.9(4) . .
C4 C6 C7 120.1(3) . .
C6 C7 H7B 109.5 . .
C6 C7 H7A 109.5 . .
H7B C7 H7A 109.5 . .
C6 C7 H7C 109.5 . .
H7B C7 H7C 109.5 . .
H7A C7 H7C 109.5 . .
N3 C8 C9 118.5(3) . .
N3 C8 C13 121.8(3) . .
C9 C8 C13 119.6(3) . .
C10 C9 C8 119.6(3) . .
C10 C9 H9 120.2 . .
C8 C9 H9 120.2 . .
C9 C10 C11 121.4(4) . .
C9 C10 H10 119.3 . .
C11 C10 H10 119.3 . .
C10 C11 C12 118.5(4) . .
C10 C11 C14 122.0(3) . .
C12 C11 C14 119.5(3) . .
C13 C12 C11 121.3(4) . .
C13 C12 H12 119.4 . .
C11 C12 H12 119.4 . .
C12 C13 C8 119.5(4) . .
C12 C13 H13 120.2 . .
C8 C13 H13 120.2 . .
O2 C14 O1 121.9(4) . .
O2 C14 C11 120.6(4) . .
O1 C14 C11 117.5(3) . .
N4 C15 C16 122.9(4) . .
N4 C15 H15 118.6 . .
C16 C15 H15 118.6 . .
C15 C16 C17 118.5(4) . .
C15 C16 H16 120.7 . .
C17 C16 H16 120.7 . .
C18 C17 C16 120.0(4) . .
C18 C17 H17 120.0 . .
C16 C17 H17 120.0 . .
C17 C18 C19 117.1(4) . .
C17 C18 C20 122.7(4) . .
C19 C18 C20 120.1(3) . .
N4 C19 C18 123.3(4) . .
N4 C19 H19 118.4 . .
C18 C19 H19 118.4 . .
N5 C20 C18 114.7(3) . .
N5 C20 C21 126.3(4) . .
C18 C20 C21 119.0(3) . .
C20 C21 H21A 109.5 . .
C20 C21 H21B 109.5 . .
H21A C21 H21B 109.5 . .
C20 C21 H21C 109.5 . .
H21A C21 H21C 109.5 . .
H21B C21 H21C 109.5 . .
N6 C22 C27 122.0(3) . .
N6 C22 C23 118.5(3) . .
C27 C22 C23 119.4(3) . .
C24 C23 C22 120.5(4) . .
C24 C23 H23 119.8 . .
C22 C23 H23 119.8 . .
C23 C24 C25 120.6(3) . .
C23 C24 H24 119.7 . .
C25 C24 H24 119.7 . .
C26 C25 C24 118.0(4) . .
C26 C25 C1A 118.9(4) . .
C24 C25 C1A 123.1(3) . .
C25 C26 C27 122.3(4) . .
C25 C26 H26 118.9 . .
C27 C26 H26 118.9 . .
C26 C27 C22 119.2(4) . .
C26 C27 H27 120.4 . .
C22 C27 H27 120.4 . .

loop_
_geom_bond_atom_site_label_1
_geom_bond_atom_site_label_2
_geom_bond_distance
_geom_bond_site_symmetry_2
Zn1 O1 1.944(3) 2_766
Zn1 O3 1.980(3) 2_777
Zn1 N4 2.059(4) .
Zn1 N1 2.062(3) .
O1 C14 1.281(5) .
O1 Zn1 1.944(3) 2_766
O2 C14 1.258(5) .
O3 C1A 1.293(5) .
O3 Zn1 1.980(3) 2_777
O4 C1A 1.245(5) .
O5 H1O 0.8400(11) .
O5 H2O 0.8400(11) .
N1 C5 1.331(5) .
N1 C1 1.347(5) .
N2 C6 1.293(5) .
N2 N3 1.352(4) .
N3 C8 1.389(5) .
N3 H3N 0.8800(11) .
N4 C19 1.340(5) .
N4 C15 1.347(5) .
N5 C20 1.293(5) .
N5 N6 1.357(4) .
N6 C22 1.391(5) .
N6 H6N 0.8800(11) .
C1 C2 1.378(6) .
C1 H1 0.9500 .
C1A C25 1.490(5) .
C2 C3 1.390(6) .
C2 H2 0.9500 .
C3 C4 1.387(6) .
C3 H3 0.9500 .
C4 C5 1.404(5) .
C4 C6 1.482(5) .
C5 H4 0.9500 .
C6 C7 1.493(5) .
C7 H7B 0.9800 .
C7 H7A 0.9800 .
C7 H7C 0.9800 .
C8 C9 1.394(5) .
C8 C13 1.396(5) .
C9 C10 1.379(5) .
C9 H9 0.9500 .
C10 C11 1.386(5) .
C10 H10 0.9500 .
C11 C12 1.389(5) .
C11 C14 1.485(5) .
C12 C13 1.382(5) .
C12 H12 0.9500 .
C13 H13 0.9500 .
C15 C16 1.369(6) .
C15 H15 0.9500 .
C16 C17 1.397(6) .
C16 H16 0.9500 .
C17 C18 1.388(5) .
C17 H17 0.9500 .
C18 C19 1.399(6) .
C18 C20 1.479(5) .
C19 H19 0.9500 .
C20 C21 1.496(6) .
C21 H21A 0.9800 .
C21 H21B 0.9800 .
C21 H21C 0.9800 .
C22 C27 1.394(5) .
C22 C23 1.399(5) .
C23 C24 1.378(5) .
C23 H23 0.9500 .
C24 C25 1.405(6) .
C24 H24 0.9500 .
C25 C26 1.384(5) .
C26 C27 1.385(5) .
C26 H26 0.9500 .
C27 H27 0.9500 .

loop_
_geom_hbond_atom_site_label_D
_geom_hbond_atom_site_label_H
_geom_hbond_atom_site_label_A
_geom_hbond_distance_DH
_geom_hbond_distance_HA
_geom_hbond_distance_DA
_geom_hbond_angle_DHA
_geom_hbond_site_symmetry_A
O5 H1O O2 0.8400(11) 1.983(13) 2.810(4) 168(6) 2_766
O5 H2O O3 0.8400(11) 2.153(8) 2.988(5) 173(5) 2_767
N6 H6N O4 0.8800(11) 2.24(2) 3.029(4) 149(4) 1_545
N3 H3N O5 0.8800(11) 2.159(8) 3.029(5) 170(3) 2_666

loop_
_geom_torsion_atom_site_label_1
_geom_torsion_atom_site_label_2
_geom_torsion_atom_site_label_3
_geom_torsion_atom_site_label_4
_geom_torsion
_geom_torsion_site_symmetry_1
C6 N2 N3 C8 178.0(3) .
C20 N5 N6 C22 -173.4(3) .
C5 N1 C1 C2 1.0(6) .
Zn1 N1 C1 C2 -176.8(3) .
Zn1 O3 C1A O4 3.4(5) 2_777
Zn1 O3 C1A C25 -176.3(3) 2_777
N1 C1 C2 C3 0.1(7) .
C1 C2 C3 C4 -0.8(6) .
C2 C3 C4 C5 0.5(6) .
C2 C3 C4 C6 179.5(4) .
C1 N1 C5 C4 -1.3(6) .
Zn1 N1 C5 C4 176.2(3) .
C3 C4 C5 N1 0.6(6) .
C6 C4 C5 N1 -178.5(4) .
N3 N2 C6 C4 177.7(3) .
N3 N2 C6 C7 -1.4(6) .
C3 C4 C6 N2 178.6(4) .
C5 C4 C6 N2 -2.4(5) .
C3 C4 C6 C7 -2.3(6) .
C5 C4 C6 C7 176.7(4) .
N2 N3 C8 C9 173.2(3) .
N2 N3 C8 C13 -8.1(5) .
N3 C8 C9 C10 179.2(4) .
C13 C8 C9 C10 0.4(6) .
C8 C9 C10 C11 -1.9(6) .
C9 C10 C11 C12 1.3(6) .
C9 C10 C11 C14 -178.0(4) .
C10 C11 C12 C13 1.0(6) .
C14 C11 C12 C13 -179.8(4) .
C11 C12 C13 C8 -2.5(6) .
N3 C8 C13 C12 -176.9(4) .
C9 C8 C13 C12 1.8(6) .
Zn1 O1 C14 O2 -3.6(5) 2_766
Zn1 O1 C14 C11 174.7(3) 2_766
C10 C11 C14 O2 153.5(4) .
C12 C11 C14 O2 -25.7(6) .
C10 C11 C14 O1 -24.8(6) .
C12 C11 C14 O1 155.9(4) .
C19 N4 C15 C16 -0.4(6) .
Zn1 N4 C15 C16 172.4(3) .
N4 C15 C16 C17 1.2(6) .
C15 C16 C17 C18 -0.9(6) .
C16 C17 C18 C19 0.0(6) .
C16 C17 C18 C20 -178.4(4) .
C15 N4 C19 C18 -0.6(6) .
Zn1 N4 C19 C18 -172.8(3) .
C17 C18 C19 N4 0.8(6) .
C20 C18 C19 N4 179.3(3) .
N6 N5 C20 C18 -178.1(3) .
N6 N5 C20 C21 4.6(6) .
C17 C18 C20 N5 -173.4(4) .
C19 C18 C20 N5 8.2(5) .
C17 C18 C20 C21 4.1(6) .
C19 C18 C20 C21 -174.3(4) .
N5 N6 C22 C27 3.0(6) .
N5 N6 C22 C23 179.9(3) .
N6 C22 C23 C24 -178.8(3) .
C27 C22 C23 C24 -1.8(6) .
C22 C23 C24 C25 2.7(6) .
C23 C24 C25 C26 -1.9(6) .
C23 C24 C25 C1A 176.8(4) .
O4 C1A C25 C26 20.7(6) .
O3 C1A C25 C26 -159.6(4) .
O4 C1A C25 C24 -157.9(4) .
O3 C1A C25 C24 21.8(6) .
C24 C25 C26 C27 0.0(6) .
C1A C25 C26 C27 -178.7(4) .
C25 C26 C27 C22 0.9(7) .
N6 C22 C27 C26 176.9(4) .
C23 C22 C27 C26 0.0(6) .
